data_7217755
loop_
_publ_author_name
'Huang, Wan-Yun'
'Li, Ji'
'Kong, Shi-Lin'
'Wang, Zhong-Chang'
'Zhu, Hai-Liang'

_publ_section_title
;
 Cu(ii) and Co(ii) ternary complexes of quinolone antimicrobial drug
 enoxacin and levofloxacin: structure and biological evaluation
;
_journal_issue 66
_journal_name_full 'RSC Advances'
_journal_page_first 35193
_journal_paper_doi 10.1039/C4RA05812G
_journal_volume 4
_journal_year 2014
_chemical_formula_moiety 'C28 H33 Cl Cu F N5 O11'
_chemical_formula_sum 'C28 H33 Cl Cu F N5 O11'
_chemical_formula_weight 733.58
_chemical_name_systematic
; 
 ? 
;
_space_group_IT_number 2
_space_group_name_Hall '-P 1'
_symmetry_cell_setting triclinic
_symmetry_space_group_name_Hall '-P 1'
_symmetry_space_group_name_H-M 'P -1'
_atom_sites_solution_hydrogens geom
_atom_sites_solution_primary direct
_atom_sites_solution_secondary difmap
_audit_creation_method SHELXL-97
_cell_angle_alpha 80.410(4)
_cell_angle_beta 86.353(4)
_cell_angle_gamma 69.459(3)
_cell_formula_units_Z 2
_cell_length_a 10.598(3)
_cell_length_b 10.710(3)
_cell_length_c 15.085(4)
_cell_measurement_reflns_used 9900
_cell_measurement_temperature 296(2)
_cell_measurement_theta_max 30.18
_cell_measurement_theta_min 2.29
_cell_volume 1580.9(8)
_computing_cell_refinement 'Bruker SAINT'
_computing_data_collection 'Bruker APEX2'
_computing_data_reduction 'Bruker SAINT'
_computing_molecular_graphics 'Bruker SHELXTL'
_computing_publication_material 'Bruker SHELXTL'
_computing_structure_refinement 'SHELXL-97 (Sheldrick, 1997)'
_computing_structure_solution 'SHELXS-97 (Sheldrick, 1990)'
_diffrn_ambient_temperature 296(2)
_diffrn_measured_fraction_theta_full 0.998
_diffrn_measured_fraction_theta_max 0.998
_diffrn_measurement_device_type 'Bruker APEX-II CCD'
_diffrn_measurement_method '\f and \w scans'
_diffrn_radiation_monochromator graphite
_diffrn_radiation_source 'fine-focus sealed tube'
_diffrn_radiation_type MoK\a
_diffrn_radiation_wavelength 0.71073
_diffrn_reflns_av_R_equivalents 0.0254
_diffrn_reflns_av_sigmaI/netI 0.0276
_diffrn_reflns_limit_h_max 12
_diffrn_reflns_limit_h_min -12
_diffrn_reflns_limit_k_max 12
_diffrn_reflns_limit_k_min -12
_diffrn_reflns_limit_l_max 18
_diffrn_reflns_limit_l_min -18
_diffrn_reflns_number 16211
_diffrn_reflns_theta_full 25.10
_diffrn_reflns_theta_max 25.10
_diffrn_reflns_theta_min 1.37
_diffrn_standards_interval_count 0
_diffrn_standards_interval_time 0
_diffrn_standards_number 0
_exptl_absorpt_coefficient_mu 0.849
_exptl_absorpt_correction_T_max 0.8904
_exptl_absorpt_correction_T_min 0.8287
_exptl_absorpt_correction_type multi-scan
_exptl_absorpt_process_details
;
CrysAlisPro, Agilent Technologies,
Version 1.171.35.21 (release 20-01-2012 CrysAlis171 .NET)
(compiled Jan 23 2012,18:06:46)
Empirical absorption correction using spherical harmonics,
 implemented in SCALE3 ABSPACK scaling algorithm.
;
_exptl_crystal_colour green
_exptl_crystal_density_diffrn 1.541
_exptl_crystal_density_method 'not measured'
_exptl_crystal_description block
_exptl_crystal_F_000 758
_exptl_crystal_size_max 0.23
_exptl_crystal_size_mid 0.16
_exptl_crystal_size_min 0.14
_refine_diff_density_max 0.478
_refine_diff_density_min -0.364
_refine_diff_density_rms 0.066
_refine_ls_extinction_method none
_refine_ls_goodness_of_fit_ref 1.073
_refine_ls_hydrogen_treatment mixed
_refine_ls_matrix_type full
_refine_ls_number_parameters 452
_refine_ls_number_reflns 5620
_refine_ls_number_restraints 10
_refine_ls_restrained_S_all 1.073
_refine_ls_R_factor_all 0.0495
_refine_ls_R_factor_gt 0.0459
_refine_ls_shift/su_max 0.001
_refine_ls_shift/su_mean 0.000
_refine_ls_structure_factor_coef Fsqd
_refine_ls_weighting_details 'calc w=1/[\s^2^(Fo^2^)+(0.0900P)^2^+1.9973P] where P=(Fo^2^+2Fc^2^)/3'
_refine_ls_weighting_scheme calc
_refine_ls_wR_factor_gt 0.1548
_refine_ls_wR_factor_ref 0.1579
_reflns_number_gt 5155
_reflns_number_total 5620
_reflns_threshold_expression >2sigma(I)
_cod_data_source_file c4ra05812g2.cif
_cod_data_source_block I
_cod_depositor_comments
;
The following automatic conversions were performed:

'_symmetry_cell_setting' value 'Triclinic' changed to 'triclinic'
according to
/usr/data/users/saulius/crontab/automatic-downloads/rss-feeds/RSC/lib/dictionaries/cif_core.dic
dictionary named 'cif_core.dic' version 2.4.2 from 2011-04-26.

Automatic conversion script
Id: cif_fix_values 2281 2013-09-26 08:29:07Z andrius 
;
_cod_original_cell_volume 1580.9(7)
_cod_original_sg_symbol_H-M 'P-1   '
_cod_database_code 7217755

loop_
_symmetry_equiv_pos_as_xyz
'x, y, z'
'-x, -y, -z'

loop_
_atom_site_label
_atom_site_type_symbol
_atom_site_fract_x
_atom_site_fract_y
_atom_site_fract_z
_atom_site_U_iso_or_equiv
_atom_site_adp_type
_atom_site_occupancy
_atom_site_symmetry_multiplicity
_atom_site_calc_flag
_atom_site_refinement_flags
_atom_site_disorder_assembly
_atom_site_disorder_group
C1 C 0.1662(3) 0.6172(3) 0.5541(2) 0.0397(7) Uani 1 1 d . . .
C2 C 0.2405(3) 0.6286(3) 0.6324(2) 0.0361(7) Uani 1 1 d . . .
C3 C 0.3783(3) 0.5521(3) 0.6530(2) 0.0334(7) Uani 1 1 d . . .
C4 C 0.4360(3) 0.5824(3) 0.7273(2) 0.0345(7) Uani 1 1 d . . .
C5 C 0.3580(3) 0.6853(3) 0.7764(2) 0.0350(7) Uani 1 1 d . . .
C6 C 0.1713(3) 0.7256(3) 0.6845(2) 0.0392(7) Uani 1 1 d . . .
H6 H 0.0816 0.7751 0.6704 0.047 Uiso 1 1 calc R . .
C7 C 0.5704(4) 0.5125(3) 0.7530(3) 0.0418(8) Uani 1 1 d . . .
H7 H 0.6245 0.4435 0.7227 0.050 Uiso 1 1 calc R . .
C8 C 0.6207(4) 0.5459(4) 0.8216(3) 0.0452(8) Uani 1 1 d . . .
C9 C 0.5466(4) 0.6482(3) 0.8728(2) 0.0414(8) Uani 1 1 d . . .
C10 C 0.4126(4) 0.7164(3) 0.8485(2) 0.0412(8) Uani 1 1 d . A .
C11 C 0.2274(9) 0.9144(9) 0.8471(6) 0.0594(15) Uani 0.497(5) 1 d P A 1
H11A H 0.2643 0.9653 0.8000 0.071 Uiso 0.497(5) 1 calc PR A 1
H11B H 0.1729 0.9764 0.8862 0.071 Uiso 0.497(5) 1 calc PR A 1
C12 C 0.1408(4) 0.8589(4) 0.8062(3) 0.0527(10) Uani 1 1 d . . .
H12 H 0.0692 0.9299 0.7701 0.063 Uiso 0.497(5) 1 calc PR A 1
H12A H 0.0463 0.8650 0.8068 0.063 Uiso 0.503(5) 1 d PR A 2
C13 C 0.0796(9) 0.7748(8) 0.8872(6) 0.0580(15) Uani 0.497(5) 1 d P A 1
H13A H 0.1519 0.7110 0.9239 0.087 Uiso 0.497(5) 1 calc PR A 1
H13B H 0.0319 0.7277 0.8620 0.087 Uiso 0.497(5) 1 calc PR A 1
H13C H 0.0189 0.8363 0.9233 0.087 Uiso 0.497(5) 1 calc PR A 1
C14 C 0.5838(5) 0.8133(4) 0.9583(3) 0.0557(10) Uani 1 1 d . . .
H14A H 0.5122 0.8365 1.0024 0.067 Uiso 1 1 calc R . .
H14B H 0.5567 0.8775 0.9035 0.067 Uiso 1 1 calc R . .
C15 C 0.7130(5) 0.8152(5) 0.9933(3) 0.0655(12) Uani 1 1 d . . .
H15A H 0.7825 0.7947 0.9475 0.079 Uiso 1 1 calc R . .
H15B H 0.6995 0.9050 1.0057 0.079 Uiso 1 1 calc R . .
C16 C 0.6503(5) 0.5764(4) 1.0215(3) 0.0590(11) Uani 1 1 d . . .
H16A H 0.6663 0.4867 1.0077 0.071 Uiso 1 1 calc R . .
H16B H 0.5784 0.5958 1.0658 0.071 Uiso 1 1 calc R . .
C17 C 0.7770(5) 0.5820(5) 1.0586(4) 0.0717(13) Uani 1 1 d . . .
H17A H 0.8010 0.5192 1.1143 0.086 Uiso 1 1 calc R . .
H17B H 0.8504 0.5547 1.0161 0.086 Uiso 1 1 calc R . .
C18 C 0.2338(4) 0.3323(5) 0.3836(3) 0.0556(10) Uani 1 1 d . . .
H18 H 0.1634 0.4070 0.3982 0.067 Uiso 1 1 calc R . .
C19 C 0.2148(5) 0.2672(6) 0.3166(3) 0.0701(14) Uani 1 1 d . . .
H19 H 0.1333 0.2980 0.2862 0.084 Uiso 1 1 calc R . .
C20 C 0.3177(5) 0.1569(6) 0.2958(3) 0.0677(13) Uani 1 1 d . . .
H20 H 0.3071 0.1123 0.2505 0.081 Uiso 1 1 calc R . .
C21 C 0.4384(5) 0.1112(5) 0.3422(3) 0.0578(11) Uani 1 1 d . . .
H21 H 0.5087 0.0350 0.3294 0.069 Uiso 1 1 calc R . .
C22 C 0.4517(4) 0.1818(4) 0.4083(2) 0.0436(8) Uani 1 1 d . . .
C23 C 0.5744(4) 0.1441(3) 0.4627(2) 0.0400(7) Uani 1 1 d . . .
C24 C 0.6893(5) 0.0319(4) 0.4563(3) 0.0547(10) Uani 1 1 d . . .
H24 H 0.6926 -0.0260 0.4160 0.066 Uiso 1 1 calc R . .
C25 C 0.7983(4) 0.0072(4) 0.5100(3) 0.0577(10) Uani 1 1 d . . .
H25 H 0.8758 -0.0673 0.5063 0.069 Uiso 1 1 calc R . .
C26 C 0.7912(4) 0.0941(4) 0.5692(3) 0.0508(9) Uani 1 1 d . . .
H26 H 0.8643 0.0799 0.6053 0.061 Uiso 1 1 calc R . .
C27 C 0.6744(4) 0.2022(4) 0.5744(3) 0.0442(8) Uani 1 1 d . . .
H27 H 0.6691 0.2593 0.6158 0.053 Uiso 1 1 calc R . .
Cl1 Cl 0.80011(10) 0.13375(11) 0.83244(7) 0.0578(3) Uani 1 1 d . . .
Cu1 Cu 0.38941(4) 0.37766(4) 0.52590(3) 0.03737(16) Uani 1 1 d D . .
F1 F 0.7516(3) 0.4826(3) 0.8438(2) 0.0718(8) Uani 1 1 d . . .
N1 N 0.2230(3) 0.7537(3) 0.7529(2) 0.0402(6) Uani 1 1 d . A .
N2 N 0.6116(4) 0.6751(3) 0.9405(2) 0.0517(8) Uani 1 1 d . . .
N3 N 0.7584(4) 0.7176(4) 1.0754(3) 0.0671(10) Uani 1 1 d . . .
N4 N 0.3497(3) 0.2918(3) 0.4281(2) 0.0430(7) Uani 1 1 d . . .
N5 N 0.5674(3) 0.2284(3) 0.52166(19) 0.0372(6) Uani 1 1 d . . .
O1 O 0.4547(2) 0.4603(2) 0.60919(17) 0.0419(6) Uani 1 1 d . . .
O2 O 0.2263(3) 0.5292(3) 0.50384(19) 0.0508(6) Uani 1 1 d . . .
O3 O 0.0508(3) 0.6978(3) 0.5395(2) 0.0575(7) Uani 1 1 d . . .
O4 O 0.3361(3) 0.8126(3) 0.8981(2) 0.0606(8) Uani 1 1 d . . .
O5 O 0.6711(4) 0.2054(6) 0.8609(4) 0.131(2) Uani 1 1 d . . .
O6 O 0.8362(5) 0.2172(4) 0.7583(3) 0.0960(12) Uani 1 1 d . . .
O7 O 0.8101(6) 0.0120(5) 0.8018(4) 0.1165(17) Uani 1 1 d . . .
O8 O 0.8941(5) 0.1005(5) 0.9010(3) 0.1074(15) Uani 1 1 d . . .
O9 O 0.3082(3) 0.2479(3) 0.63304(19) 0.0578(7) Uani 1 1 d D . .
O10 O 0.5712(4) 0.8393(5) 0.2041(3) 0.0916(12) Uani 1 1 d D . .
O11 O 0.0340(5) 0.3058(8) 0.6332(4) 0.145(3) Uani 1 1 d D . .
C28 C 0.8846(6) 0.7186(7) 1.1094(6) 0.105(2) Uani 1 1 d . . .
H28A H 0.9518 0.7038 1.0628 0.157 Uiso 1 1 calc R . .
H28B H 0.9147 0.6483 1.1599 0.157 Uiso 1 1 calc R . .
H28C H 0.8698 0.8043 1.1276 0.157 Uiso 1 1 calc R . .
C13A C 0.1583(9) 0.9958(8) 0.7536(6) 0.0580(15) Uani 0.503(5) 1 d P A 2
H13D H 0.1040 1.0708 0.7822 0.087 Uiso 0.503(5) 1 calc PR A 2
H13E H 0.1302 1.0100 0.6923 0.087 Uiso 0.503(5) 1 calc PR A 2
H13F H 0.2512 0.9883 0.7548 0.087 Uiso 0.503(5) 1 calc PR A 2
C11A C 0.1902(9) 0.8303(9) 0.8959(6) 0.0594(15) Uani 0.503(5) 1 d P A 2
H11C H 0.1770 0.7486 0.9264 0.071 Uiso 0.503(5) 1 calc PR A 2
H11D H 0.1388 0.9035 0.9280 0.071 Uiso 0.503(5) 1 calc PR A 2
H9A H 0.334(4) 0.246(6) 0.6855(12) 0.089 Uiso 1 1 d D . .
H9B H 0.2227(11) 0.273(5) 0.633(3) 0.089 Uiso 1 1 d D . .
H10A H 0.4863(13) 0.856(5) 0.208(4) 0.089 Uiso 1 1 d D . .
H10B H 0.607(4) 0.7528(15) 0.205(5) 0.089 Uiso 1 1 d D . .
H11E H 0.059(6) 0.2192(13) 0.640(5) 0.089 Uiso 1 1 d D . .
H11F H -0.031(4) 0.335(5) 0.596(3) 0.089 Uiso 1 1 d D . .

loop_
_atom_site_aniso_label
_atom_site_aniso_U_11
_atom_site_aniso_U_22
_atom_site_aniso_U_33
_atom_site_aniso_U_23
_atom_site_aniso_U_13
_atom_site_aniso_U_12
C1 0.0339(17) 0.0390(18) 0.0445(19) -0.0086(14) -0.0008(14) -0.0097(14)
C2 0.0318(16) 0.0343(16) 0.0405(17) -0.0086(13) 0.0042(13) -0.0086(13)
C3 0.0330(16) 0.0303(15) 0.0376(17) -0.0094(13) 0.0048(13) -0.0106(13)
C4 0.0367(16) 0.0285(15) 0.0384(17) -0.0097(13) 0.0048(13) -0.0104(13)
C5 0.0389(17) 0.0318(16) 0.0339(16) -0.0098(13) 0.0076(13) -0.0108(13)
C6 0.0297(16) 0.0378(17) 0.0462(19) -0.0102(14) 0.0051(14) -0.0062(13)
C7 0.0385(18) 0.0328(17) 0.053(2) -0.0158(15) -0.0061(15) -0.0058(14)
C8 0.0413(19) 0.0370(18) 0.056(2) -0.0122(16) -0.0093(16) -0.0079(15)
C9 0.058(2) 0.0331(17) 0.0382(18) -0.0068(14) -0.0031(15) -0.0201(16)
C10 0.050(2) 0.0373(17) 0.0397(18) -0.0165(14) 0.0085(15) -0.0156(15)
C11 0.062(4) 0.053(3) 0.059(4) -0.026(3) 0.019(3) -0.010(3)
C12 0.048(2) 0.048(2) 0.059(2) -0.0283(18) 0.0146(18) -0.0060(17)
C13 0.064(4) 0.045(3) 0.057(3) -0.020(3) 0.020(3) -0.007(3)
C14 0.082(3) 0.044(2) 0.047(2) -0.0139(17) -0.003(2) -0.025(2)
C15 0.084(3) 0.060(3) 0.073(3) -0.030(2) 0.016(2) -0.044(2)
C16 0.076(3) 0.052(2) 0.058(2) 0.0007(19) -0.022(2) -0.033(2)
C17 0.074(3) 0.061(3) 0.083(3) -0.015(2) -0.026(3) -0.020(2)
C18 0.052(2) 0.073(3) 0.052(2) -0.020(2) 0.0010(18) -0.030(2)
C19 0.070(3) 0.115(4) 0.052(2) -0.019(3) -0.001(2) -0.061(3)
C20 0.087(3) 0.098(4) 0.049(2) -0.036(2) 0.016(2) -0.063(3)
C21 0.072(3) 0.070(3) 0.052(2) -0.034(2) 0.020(2) -0.043(2)
C22 0.058(2) 0.048(2) 0.0366(18) -0.0155(15) 0.0148(16) -0.0318(18)
C23 0.0484(19) 0.0371(17) 0.0400(18) -0.0148(14) 0.0156(15) -0.0203(15)
C24 0.070(3) 0.042(2) 0.053(2) -0.0238(17) 0.017(2) -0.0158(19)
C25 0.055(2) 0.044(2) 0.062(3) -0.0119(18) 0.013(2) -0.0033(18)
C26 0.044(2) 0.046(2) 0.055(2) -0.0099(17) 0.0037(17) -0.0062(16)
C27 0.0426(19) 0.0420(19) 0.048(2) -0.0152(15) 0.0036(15) -0.0115(15)
Cl1 0.0479(5) 0.0583(6) 0.0657(6) -0.0068(5) -0.0101(4) -0.0162(4)
Cu1 0.0358(2) 0.0386(3) 0.0388(3) -0.01700(18) -0.00022(17) -0.00917(18)
F1 0.0519(14) 0.0609(15) 0.100(2) -0.0363(14) -0.0313(13) 0.0002(11)
N1 0.0359(14) 0.0367(15) 0.0440(16) -0.0144(12) 0.0095(12) -0.0058(12)
N2 0.079(2) 0.0389(16) 0.0439(17) -0.0076(13) -0.0126(16) -0.0256(16)
N3 0.060(2) 0.073(2) 0.082(3) -0.033(2) -0.0096(19) -0.0279(19)
N4 0.0483(17) 0.0512(17) 0.0387(15) -0.0176(13) 0.0037(13) -0.0247(14)
N5 0.0423(15) 0.0338(14) 0.0384(15) -0.0136(11) 0.0069(12) -0.0142(12)
O1 0.0330(12) 0.0414(13) 0.0505(14) -0.0252(11) -0.0011(10) -0.0036(10)
O2 0.0436(14) 0.0518(15) 0.0526(15) -0.0202(12) -0.0111(11) -0.0039(12)
O3 0.0347(14) 0.0613(17) 0.0692(18) -0.0209(14) -0.0093(12) -0.0013(12)
O4 0.0625(18) 0.0653(18) 0.0555(17) -0.0368(14) 0.0081(14) -0.0130(15)
O5 0.059(2) 0.144(4) 0.152(5) 0.004(4) 0.025(3) -0.006(3)
O6 0.097(3) 0.091(3) 0.095(3) -0.009(2) 0.023(2) -0.033(2)
O7 0.147(4) 0.089(3) 0.135(4) -0.021(3) -0.041(3) -0.060(3)
O8 0.088(3) 0.133(4) 0.090(3) -0.034(3) -0.033(2) -0.011(3)
O9 0.0537(16) 0.079(2) 0.0455(15) -0.0090(14) 0.0015(12) -0.0295(15)
O10 0.077(2) 0.139(4) 0.060(2) -0.024(2) -0.009(2) -0.034(2)
O11 0.079(3) 0.275(8) 0.088(3) 0.027(5) -0.032(3) -0.091(5)
C28 0.081(4) 0.108(5) 0.147(6) -0.051(4) -0.031(4) -0.041(4)
C13A 0.064(4) 0.045(3) 0.057(3) -0.020(3) 0.020(3) -0.007(3)
C11A 0.062(4) 0.053(3) 0.059(4) -0.026(3) 0.019(3) -0.010(3)

loop_
_atom_type_symbol
_atom_type_description
_atom_type_scat_dispersion_real
_atom_type_scat_dispersion_imag
_atom_type_scat_source
C C 0.0033 0.0016 'International Tables Vol C Tables 4.2.6.8 and 6.1.1.4'
H H 0.0000 0.0000 'International Tables Vol C Tables 4.2.6.8 and 6.1.1.4'
N N 0.0061 0.0033 'International Tables Vol C Tables 4.2.6.8 and 6.1.1.4'
O O 0.0106 0.0060 'International Tables Vol C Tables 4.2.6.8 and 6.1.1.4'
F F 0.0171 0.0103 'International Tables Vol C Tables 4.2.6.8 and 6.1.1.4'
Cu Cu 0.3201 1.2651 'International Tables Vol C Tables 4.2.6.8 and 6.1.1.4'
Cl Cl 0.1484 0.1585 'International Tables Vol C Tables 4.2.6.8 and 6.1.1.4'

loop_
_geom_angle_atom_site_label_1
_geom_angle_atom_site_label_2
_geom_angle_atom_site_label_3
_geom_angle
O3 C1 O2 122.9(3)
O3 C1 C2 117.9(3)
O2 C1 C2 119.1(3)
C6 C2 C3 118.3(3)
C6 C2 C1 116.9(3)
C3 C2 C1 124.7(3)
O1 C3 C2 124.7(3)
O1 C3 C4 118.0(3)
C2 C3 C4 117.3(3)
C7 C4 C5 117.7(3)
C7 C4 C3 121.6(3)
C5 C4 C3 120.7(3)
N1 C5 C10 120.2(3)
N1 C5 C4 118.4(3)
C10 C5 C4 121.4(3)
N1 C6 C2 124.9(3)
N1 C6 H6 117.6
C2 C6 H6 117.6
C8 C7 C4 119.6(3)
C8 C7 H7 120.2
C4 C7 H7 120.2
C7 C8 F1 119.6(3)
C7 C8 C9 124.7(3)
F1 C8 C9 115.7(3)
N2 C9 C10 125.1(3)
N2 C9 C8 119.0(3)
C10 C9 C8 115.9(3)
O4 C10 C9 117.8(3)
O4 C10 C5 121.5(3)
C9 C10 C5 120.7(3)
O4 C11 C12 113.2(6)
O4 C11 H11A 108.9
C12 C11 H11A 108.9
O4 C11 H11B 108.9
C12 C11 H11B 108.9
H11A C11 H11B 107.8
C11A C12 C11 50.1(5)
C11A C12 N1 110.8(4)
C11 C12 N1 110.3(4)
C11A C12 C13A 110.8(6)
C11 C12 C13A 62.4(5)
N1 C12 C13A 104.0(4)
C11A C12 C13 58.7(5)
C11 C12 C13 107.7(6)
N1 C12 C13 103.3(4)
C13A C12 C13 152.7(5)
C11A C12 H12 137.5
C11 C12 H12 111.7
N1 C12 H12 111.7
C13A C12 H12 56.8
C13 C12 H12 111.7
C11A C12 H12A 110.2
C11 C12 H12A 139.5
N1 C12 H12A 109.9
C13A C12 H12A 110.9
C13 C12 H12A 58.4
H12 C12 H12A 55.1
C12 C13 H12A 36.7
C12 C13 H13A 109.5
H12A C13 H13A 145.2
C12 C13 H13B 109.5
H12A C13 H13B 84.4
C12 C13 H13C 109.5
H12A C13 H13C 94.5
N2 C14 C15 106.3(4)
N2 C14 H14A 110.5
C15 C14 H14A 110.5
N2 C14 H14B 110.5
C15 C14 H14B 110.5
H14A C14 H14B 108.7
N3 C15 C14 112.1(4)
N3 C15 H15A 109.2
C14 C15 H15A 109.2
N3 C15 H15B 109.2
C14 C15 H15B 109.2
H15A C15 H15B 107.9
N2 C16 C17 109.0(4)
N2 C16 H16A 109.9
C17 C16 H16A 109.9
N2 C16 H16B 109.9
C17 C16 H16B 109.9
H16A C16 H16B 108.3
N3 C17 C16 111.2(4)
N3 C17 H17A 109.4
C16 C17 H17A 109.4
N3 C17 H17B 109.4
C16 C17 H17B 109.4
H17A C17 H17B 108.0
N4 C18 C19 122.3(4)
N4 C18 H18 118.8
C19 C18 H18 118.8
C20 C19 C18 118.8(5)
C20 C19 H19 120.6
C18 C19 H19 120.6
C19 C20 C21 120.1(4)
C19 C20 H20 119.9
C21 C20 H20 119.9
C20 C21 C22 118.4(4)
C20 C21 H21 120.8
C22 C21 H21 120.8
N4 C22 C21 121.3(4)
N4 C22 C23 114.8(3)
C21 C22 C23 124.0(4)
N5 C23 C24 121.0(4)
N5 C23 C22 114.4(3)
C24 C23 C22 124.6(3)
C25 C24 C23 119.6(4)
C25 C24 H24 120.2
C23 C24 H24 120.2
C26 C25 C24 119.2(4)
C26 C25 H25 120.4
C24 C25 H25 120.4
C25 C26 C27 119.1(4)
C25 C26 H26 120.4
C27 C26 H26 120.4
N5 C27 C26 122.3(3)
N5 C27 H27 118.8
C26 C27 H27 118.8
O5 Cl1 O8 111.4(4)
O5 Cl1 O7 113.8(4)
O8 Cl1 O7 107.5(3)
O5 Cl1 O6 108.0(3)
O8 Cl1 O6 109.1(3)
O7 Cl1 O6 106.9(3)
O2 Cu1 O1 92.84(11)
O2 Cu1 N4 91.97(12)
O1 Cu1 N4 170.49(11)
O2 Cu1 N5 168.07(12)
O1 Cu1 N5 92.79(11)
N4 Cu1 N5 81.03(12)
O2 Cu1 O9 97.88(12)
O1 Cu1 O9 95.85(11)
N4 Cu1 O9 91.61(12)
N5 Cu1 O9 91.99(12)
C6 N1 C5 120.5(3)
C6 N1 C12 121.4(3)
C5 N1 C12 118.1(3)
C9 N2 C16 118.8(3)
C9 N2 C14 122.0(3)
C16 N2 C14 112.0(3)
C17 N3 C28 109.2(4)
C17 N3 C15 110.1(4)
C28 N3 C15 112.2(5)
C18 N4 C22 119.2(3)
C18 N4 Cu1 126.0(3)
C22 N4 Cu1 114.8(2)
C27 N5 C23 118.8(3)
C27 N5 Cu1 126.2(2)
C23 N5 Cu1 114.9(2)
C3 O1 Cu1 124.1(2)
C1 O2 Cu1 128.8(2)
C10 O4 C11 112.3(4)
C10 O4 C11A 111.7(4)
C11 O4 C11A 49.4(5)
Cu1 O9 H9A 112(3)
Cu1 O9 H9B 112(3)
H9A O9 H9B 109(2)
H10A O10 H10B 105(2)
H11E O11 H11F 106(2)
N3 C28 H28A 109.5
N3 C28 H28B 109.5
H28A C28 H28B 109.5
N3 C28 H28C 109.5
H28A C28 H28C 109.5
H28B C28 H28C 109.5
C12 C13A H13D 109.5
C12 C13A H13E 109.5
H13D C13A H13E 109.5
C12 C13A H13F 109.5
H13D C13A H13F 109.5
H13E C13A H13F 109.5
C12 C11A O4 112.1(6)
C12 C11A H11C 109.2
O4 C11A H11C 109.2
C12 C11A H11D 109.2
O4 C11A H11D 109.2
H11C C11A H11D 107.9

loop_
_geom_bond_atom_site_label_1
_geom_bond_atom_site_label_2
_geom_bond_distance
C1 O3 1.232(4)
C1 O2 1.275(4)
C1 C2 1.505(5)
C2 C6 1.378(5)
C2 C3 1.425(5)
C3 O1 1.284(4)
C3 C4 1.444(5)
C4 C7 1.402(5)
C4 C5 1.414(4)
C5 N1 1.397(4)
C5 C10 1.403(5)
C6 N1 1.321(5)
C6 H6 0.9300
C7 C8 1.347(5)
C7 H7 0.9300
C8 F1 1.349(4)
C8 C9 1.419(5)
C9 N2 1.388(5)
C9 C10 1.390(5)
C10 O4 1.368(4)
C11 O4 1.435(10)
C11 C12 1.467(10)
C11 H11A 0.9700
C11 H11B 0.9700
C12 C11A 1.427(10)
C12 N1 1.483(4)
C12 C13A 1.613(10)
C12 C13 1.633(9)
C12 H12 0.9800
C12 H12A 0.9800
C13 H12A 1.3973
C13 H13A 0.9600
C13 H13B 0.9600
C13 H13C 0.9600
C14 N2 1.471(5)
C14 C15 1.507(7)
C14 H14A 0.9700
C14 H14B 0.9700
C15 N3 1.466(7)
C15 H15A 0.9700
C15 H15B 0.9700
C16 N2 1.451(5)
C16 C17 1.511(6)
C16 H16A 0.9700
C16 H16B 0.9700
C17 N3 1.459(6)
C17 H17A 0.9700
C17 H17B 0.9700
C18 N4 1.334(5)
C18 C19 1.381(6)
C18 H18 0.9300
C19 C20 1.363(8)
C19 H19 0.9300
C20 C21 1.387(7)
C20 H20 0.9300
C21 C22 1.389(5)
C21 H21 0.9300
C22 N4 1.352(5)
C22 C23 1.477(6)
C23 N5 1.351(4)
C23 C24 1.390(5)
C24 C25 1.376(7)
C24 H24 0.9300
C25 C26 1.374(6)
C25 H25 0.9300
C26 C27 1.375(5)
C26 H26 0.9300
C27 N5 1.348(5)
C27 H27 0.9300
Cl1 O5 1.393(5)
Cl1 O8 1.395(4)
Cl1 O7 1.423(5)
Cl1 O6 1.431(4)
Cu1 O2 1.912(3)
Cu1 O1 1.937(2)
Cu1 N4 2.001(3)
Cu1 N5 2.005(3)
Cu1 O9 2.280(3)
N3 C28 1.466(6)
O4 C11A 1.493(10)
O9 H9A 0.849(10)
O9 H9B 0.851(10)
O10 H10A 0.854(10)
O10 H10B 0.866(10)
O11 H11E 0.860(10)
O11 H11F 0.851(10)
C28 H28A 0.9600
C28 H28B 0.9600
C28 H28C 0.9600
C13A H13D 0.9600
C13A H13E 0.9600
C13A H13F 0.9600
C11A H11C 0.9700
C11A H11D 0.9700

loop_
_geom_hbond_atom_site_label_D
_geom_hbond_atom_site_label_H
_geom_hbond_atom_site_label_A
_geom_hbond_distance_DH
_geom_hbond_distance_HA
_geom_hbond_distance_DA
_geom_hbond_angle_DHA
_geom_hbond_site_symmetry_A
O9 H9A O10 0.849(10) 1.92(3) 2.708(5) 154(5) 2_666
O9 H9B O11 0.851(10) 1.905(13) 2.751(6) 172(5) .
O10 H10A O5 0.854(10) 2.35(4) 3.021(7) 136(5) 2_666
O11 H11F O3 0.851(10) 2.17(4) 2.820(6) 133(5) 2_566
O11 H11F O2 0.851(10) 2.495(14) 3.330(5) 167(4) 2_566

loop_
_geom_torsion_atom_site_label_1
_geom_torsion_atom_site_label_2
_geom_torsion_atom_site_label_3
_geom_torsion_atom_site_label_4
_geom_torsion
O3 C1 C2 C6 2.5(5)
O2 C1 C2 C6 179.8(3)
O3 C1 C2 C3 -173.7(3)
O2 C1 C2 C3 3.6(5)
C6 C2 C3 O1 -178.9(3)
C1 C2 C3 O1 -2.8(5)
C6 C2 C3 C4 -0.2(5)
C1 C2 C3 C4 175.9(3)
O1 C3 C4 C7 -1.5(5)
C2 C3 C4 C7 179.8(3)
O1 C3 C4 C5 178.1(3)
C2 C3 C4 C5 -0.7(5)
C7 C4 C5 N1 -178.5(3)
C3 C4 C5 N1 2.0(5)
C7 C4 C5 C10 -0.2(5)
C3 C4 C5 C10 -179.8(3)
C3 C2 C6 N1 -0.2(5)
C1 C2 C6 N1 -176.6(3)
C5 C4 C7 C8 -0.8(5)
C3 C4 C7 C8 178.8(3)
C4 C7 C8 F1 -177.1(3)
C4 C7 C8 C9 0.8(6)
C7 C8 C9 N2 -178.3(4)
F1 C8 C9 N2 -0.3(5)
C7 C8 C9 C10 0.2(6)
F1 C8 C9 C10 178.2(3)
N2 C9 C10 O4 -3.9(5)
C8 C9 C10 O4 177.8(3)
N2 C9 C10 C5 177.2(3)
C8 C9 C10 C5 -1.2(5)
N1 C5 C10 O4 0.6(5)
C4 C5 C10 O4 -177.7(3)
N1 C5 C10 C9 179.4(3)
C4 C5 C10 C9 1.2(5)
O4 C11 C12 C11A 47.4(6)
O4 C11 C12 N1 -53.1(7)
O4 C11 C12 C13A -148.7(7)
O4 C11 C12 C13 59.0(7)
N2 C14 C15 N3 -59.2(5)
N2 C16 C17 N3 56.4(6)
N4 C18 C19 C20 0.6(7)
C18 C19 C20 C21 0.6(7)
C19 C20 C21 C22 -1.2(7)
C20 C21 C22 N4 0.7(6)
C20 C21 C22 C23 179.9(4)
N4 C22 C23 N5 -2.3(4)
C21 C22 C23 N5 178.4(3)
N4 C22 C23 C24 177.4(3)
C21 C22 C23 C24 -1.9(6)
N5 C23 C24 C25 -0.8(6)
C22 C23 C24 C25 179.5(4)
C23 C24 C25 C26 0.1(6)
C24 C25 C26 C27 1.1(6)
C25 C26 C27 N5 -1.8(6)
C2 C6 N1 C5 1.5(5)
C2 C6 N1 C12 -179.3(3)
C10 C5 N1 C6 179.4(3)
C4 C5 N1 C6 -2.4(5)
C10 C5 N1 C12 0.1(5)
C4 C5 N1 C12 178.4(3)
C11A C12 N1 C6 152.5(5)
C11 C12 N1 C6 -153.8(5)
C13A C12 N1 C6 -88.4(5)
C13 C12 N1 C6 91.3(5)
C11A C12 N1 C5 -28.3(6)
C11 C12 N1 C5 25.5(6)
C13A C12 N1 C5 90.8(5)
C13 C12 N1 C5 -89.5(5)
C10 C9 N2 C16 111.0(5)
C8 C9 N2 C16 -70.7(5)
C10 C9 N2 C14 -36.8(6)
C8 C9 N2 C14 141.6(4)
C17 C16 N2 C9 148.6(4)
C17 C16 N2 C14 -60.5(5)
C15 C14 N2 C9 -149.2(4)
C15 C14 N2 C16 61.1(5)
C16 C17 N3 C28 -178.7(5)
C16 C17 N3 C15 -55.2(6)
C14 C15 N3 C17 57.8(5)
C14 C15 N3 C28 179.6(4)
C19 C18 N4 C22 -1.2(6)
C19 C18 N4 Cu1 179.8(3)
C21 C22 N4 C18 0.5(5)
C23 C22 N4 C18 -178.8(3)
C21 C22 N4 Cu1 179.6(3)
C23 C22 N4 Cu1 0.3(4)
O2 Cu1 N4 C18 -9.6(3)
N5 Cu1 N4 C18 -179.8(3)
O9 Cu1 N4 C18 88.4(3)
O2 Cu1 N4 C22 171.4(3)
N5 Cu1 N4 C22 1.1(2)
O9 Cu1 N4 C22 -90.7(3)
C26 C27 N5 C23 1.1(5)
C26 C27 N5 Cu1 177.4(3)
C24 C23 N5 C27 0.2(5)
C22 C23 N5 C27 179.9(3)
C24 C23 N5 Cu1 -176.5(3)
C22 C23 N5 Cu1 3.2(4)
O2 Cu1 N5 C27 126.5(5)
O1 Cu1 N5 C27 8.5(3)
N4 Cu1 N5 C27 -178.8(3)
O9 Cu1 N5 C27 -87.5(3)
O2 Cu1 N5 C23 -57.1(6)
O1 Cu1 N5 C23 -175.1(2)
N4 Cu1 N5 C23 -2.4(2)
O9 Cu1 N5 C23 88.9(2)
C2 C3 O1 Cu1 -15.3(5)
C4 C3 O1 Cu1 166.0(2)
O2 Cu1 O1 C3 24.0(3)
N5 Cu1 O1 C3 -166.5(3)
O9 Cu1 O1 C3 -74.2(3)
O3 C1 O2 Cu1 -168.0(3)
C2 C1 O2 Cu1 14.9(5)
O1 Cu1 O2 C1 -24.7(3)
N4 Cu1 O2 C1 163.5(3)
N5 Cu1 O2 C1 -142.8(5)
O9 Cu1 O2 C1 71.6(3)
C9 C10 O4 C11 153.4(5)
C5 C10 O4 C11 -27.7(6)
C9 C10 O4 C11A -153.1(5)
C5 C10 O4 C11A 25.8(6)
C12 C11 O4 C10 54.9(7)
C12 C11 O4 C11A -45.3(6)
C11 C12 C11A O4 -44.6(6)
N1 C12 C11A O4 55.0(7)
C13A C12 C11A O4 -59.9(7)
C13 C12 C11A O4 148.3(8)
C10 O4 C11A C12 -54.8(7)
C11 O4 C11A C12 46.5(6)
